data_4129883
loop_
_publ_author_name
'Zhang, Lei'
'Huang, Zheng'

_publ_section_title
;
 Synthesis of 1,1,1-Tris(boronates) from Vinylarenes by Co-Catalyzed
 Dehydrogenative Borylations-Hydroboration.
;
_journal_issue 50
_journal_name_full 'Journal of the American Chemical Society'
_journal_page_first 15600
_journal_page_last 15603
_journal_paper_doi 10.1021/jacs.5b11366
_journal_volume 137
_journal_year 2015
_chemical_formula_moiety 'C27 H36 Co N2 P'
_chemical_formula_sum 'C27 H36 Co N2 P'
_chemical_formula_weight 478.48
_space_group_crystal_system monoclinic
_space_group_IT_number 14
_space_group_name_Hall '-P 2ybc'
_space_group_name_H-M_alt 'P 1 21/c 1'
_atom_sites_solution_hydrogens geom
_atom_sites_solution_primary direct
_audit_creation_date 2015-09-09
_audit_creation_method
;
Olex2 1.2
(compiled 2015.01.26 svn.r3150 for OlexSys, GUI svn.r4998)
;
_cell_angle_alpha 90
_cell_angle_beta 114.388(4)
_cell_angle_gamma 90
_cell_formula_units_Z 4
_cell_length_a 16.925(4)
_cell_length_b 9.297(2)
_cell_length_c 16.995(4)
_cell_measurement_reflns_used 1663
_cell_measurement_temperature 130(2)
_cell_measurement_theta_max 24.21
_cell_measurement_theta_min 2.41
_cell_volume 2435.6(10)
_computing_cell_refinement 'SAINT v7.68A (Bruker, 2009)'
_computing_data_reduction 'SAINT v7.68A (Bruker, 2009)'
_computing_molecular_graphics 'Olex2 (Dolomanov et al., 2009)'
_computing_publication_material 'Olex2 (Dolomanov et al., 2009)'
_computing_structure_refinement 'XL (Sheldrick, 2008)'
_computing_structure_solution 'SIR2004 (Burla et al., 2007)'
_diffrn_ambient_temperature 130
_diffrn_measured_fraction_theta_full 1.000
_diffrn_measured_fraction_theta_max 0.994
_diffrn_measurement_device_type 'Bruker APEX-II CCD'
_diffrn_measurement_method '\f and \w scans'
_diffrn_radiation_monochromator graphite
_diffrn_radiation_type MoK\a
_diffrn_radiation_wavelength 0.71073
_diffrn_reflns_av_R_equivalents 0.0941
_diffrn_reflns_av_unetI/netI 0.1128
_diffrn_reflns_Laue_measured_fraction_full 1.000
_diffrn_reflns_Laue_measured_fraction_max 0.994
_diffrn_reflns_limit_h_max 24
_diffrn_reflns_limit_h_min -23
_diffrn_reflns_limit_k_max 13
_diffrn_reflns_limit_k_min -12
_diffrn_reflns_limit_l_max 23
_diffrn_reflns_limit_l_min -24
_diffrn_reflns_number 24011
_diffrn_reflns_point_group_measured_fraction_full 1.000
_diffrn_reflns_point_group_measured_fraction_max 0.994
_diffrn_reflns_theta_full 26.000
_diffrn_reflns_theta_max 30.747
_diffrn_reflns_theta_min 2.408
_diffrn_standards_number 0
_exptl_absorpt_coefficient_mu 0.787
_exptl_absorpt_correction_T_max 0.7461
_exptl_absorpt_correction_T_min 0.6414
_exptl_absorpt_correction_type multi-scan
_exptl_absorpt_process_details
;
SADABS-2008/1 (Bruker,2008) was used for absorption correction.
wR2(int) was 0.0774 before and 0.0574 after correction.
The Ratio of minimum to maximum transmission is 0.8597.
The \l/2 correction factor is 0.0015.
;
_exptl_crystal_colour green
_exptl_crystal_density_diffrn 1.305
_exptl_crystal_description block
_exptl_crystal_F_000 1016
_exptl_crystal_size_max 0.3
_exptl_crystal_size_mid 0.28
_exptl_crystal_size_min 0.25
_refine_diff_density_max 0.564
_refine_diff_density_min -0.399
_refine_diff_density_rms 0.088
_refine_ls_extinction_method none
_refine_ls_goodness_of_fit_ref 0.972
_refine_ls_hydrogen_treatment constr
_refine_ls_matrix_type full
_refine_ls_number_parameters 286
_refine_ls_number_reflns 7557
_refine_ls_number_restraints 0
_refine_ls_restrained_S_all 0.972
_refine_ls_R_factor_all 0.1241
_refine_ls_R_factor_gt 0.0587
_refine_ls_shift/su_max 0.000
_refine_ls_shift/su_mean 0.000
_refine_ls_structure_factor_coef Fsqd
_refine_ls_weighting_details 'w=1/[\s^2^(Fo^2^)+(0.0510P)^2^] where P=(Fo^2^+2Fc^2^)/3'
_refine_ls_weighting_scheme calc
_refine_ls_wR_factor_gt 0.1133
_refine_ls_wR_factor_ref 0.1362
_reflns_Friedel_coverage 0.000
_reflns_number_gt 4212
_reflns_number_total 7557
_reflns_threshold_expression 'I > 2\s(I)'
_cod_data_source_file ja5b11366_si_004.cif
_cod_data_source_block mo_dm15668_0m
_cod_original_cell_volume 2435.4(9)
_cod_database_code 4129883
_shelxl_version_number 2014-3
_shelx_space_group_comment
;
The symmetry employed for this shelxl refinement is uniquely defined
by the following loop, which should always be used as a source of
symmetry information in preference to the above space-group names.
They are only intended as comments.
;
_shelx_estimated_absorpt_t_max 0.828
_shelx_estimated_absorpt_t_min 0.798
_olex2_refinement_description
;
1. Fixed Uiso
 At 1.2 times of:
  All C(H) groups, All C(H,H) groups
 At 1.5 times of:
  All C(H,H,H) groups
2.a Secondary CH2 refined with riding coordinates:
 C11(H11A,H11B), C20(H20A,H20B), C21(H21A,H21B)
2.b Aromatic/amide H refined with riding coordinates:
 C1(H1), C2(H2), C3(H3), C4(H4), C7(H7), C8(H8), C9(H9), C23(H23), C24(H24),
 C25(H25), C26(H26), C27(H27)
2.c Idealised Me refined as rotating group:
 C13(H13A,H13B,H13C), C14(H14A,H14B,H14C), C15(H15A,H15B,H15C), C17(H17A,H17B,
 H17C), C18(H18A,H18B,H18C), C19(H19A,H19B,H19C)
;
_olex2_submission_special_instructions 'No special instructions were received'

loop_
_space_group_symop_operation_xyz
'x, y, z'
'-x, y+1/2, -z+1/2'
'-x, -y, -z'
'x, -y-1/2, z-1/2'

loop_
_atom_site_label
_atom_site_type_symbol
_atom_site_fract_x
_atom_site_fract_y
_atom_site_fract_z
_atom_site_U_iso_or_equiv
_atom_site_adp_type
_atom_site_occupancy
_atom_site_site_symmetry_order
_atom_site_calc_flag
_atom_site_refinement_flags_posn
Co1 Co -0.16608(2) 1.29305(4) -0.18322(2) 0.02353(11) Uani 1 1 d .
P1 P -0.26583(5) 1.16150(8) -0.17203(5) 0.02395(17) Uani 1 1 d .
N1 N -0.06075(15) 1.3910(3) -0.17025(15) 0.0270(5) Uani 1 1 d .
N2 N -0.09368(14) 1.2231(2) -0.07430(14) 0.0231(5) Uani 1 1 d .
C1 C -0.0442(2) 1.4683(3) -0.2290(2) 0.0340(7) Uani 1 1 d .
H1 H -0.0873 1.4704 -0.2867 0.041 Uiso 1 1 calc R
C2 C 0.0308(2) 1.5439(3) -0.2106(2) 0.0378(8) Uani 1 1 d .
H2 H 0.0391 1.5968 -0.2544 0.045 Uiso 1 1 calc R
C3 C 0.0945(2) 1.5417(4) -0.1265(2) 0.0375(8) Uani 1 1 d .
H3 H 0.1463 1.5958 -0.1114 0.045 Uiso 1 1 calc R
C4 C 0.08147(17) 1.4605(3) -0.0663(2) 0.0314(7) Uani 1 1 d .
H4 H 0.1247 1.4568 -0.0087 0.038 Uiso 1 1 calc R
C5 C 0.00510(17) 1.3832(3) -0.08907(18) 0.0264(6) Uani 1 1 d .
C6 C -0.01343(17) 1.2864(3) -0.03277(18) 0.0256(6) Uani 1 1 d .
C7 C 0.04051(18) 1.2562(3) 0.05277(18) 0.0300(7) Uani 1 1 d .
H7 H 0.0942 1.3051 0.0805 0.036 Uiso 1 1 calc R
C8 C 0.01581(19) 1.1557(3) 0.0967(2) 0.0350(7) Uani 1 1 d .
H8 H 0.0517 1.1347 0.1554 0.042 Uiso 1 1 calc R
C9 C -0.06291(19) 1.0845(3) 0.05415(19) 0.0317(7) Uani 1 1 d .
H9 H -0.0798 1.0116 0.0833 0.038 Uiso 1 1 calc R
C10 C -0.11601(18) 1.1191(3) -0.02943(18) 0.0273(6) Uani 1 1 d .
C11 C -0.19930(18) 1.0444(3) -0.08144(18) 0.0292(6) Uani 1 1 d .
H11A H -0.2307 1.0233 -0.0448 0.035 Uiso 1 1 calc R
H11B H -0.1876 0.9522 -0.1038 0.035 Uiso 1 1 calc R
C12 C -0.34192(18) 1.2516(3) -0.1323(2) 0.0309(7) Uani 1 1 d .
C13 C -0.2839(2) 1.3186(4) -0.0452(2) 0.0411(8) Uani 1 1 d .
H13A H -0.2554 1.2421 -0.0033 0.062 Uiso 1 1 calc GR
H13B H -0.3193 1.3774 -0.0243 0.062 Uiso 1 1 calc GR
H13C H -0.2398 1.3792 -0.0522 0.062 Uiso 1 1 calc GR
C14 C -0.3898(2) 1.3732(3) -0.1932(2) 0.0419(8) Uani 1 1 d .
H14A H -0.3476 1.4392 -0.1995 0.063 Uiso 1 1 calc GR
H14B H -0.4254 1.4253 -0.1695 0.063 Uiso 1 1 calc GR
H14C H -0.4271 1.3333 -0.2498 0.063 Uiso 1 1 calc GR
C15 C -0.4064(2) 1.1502(4) -0.1184(2) 0.0412(8) Uani 1 1 d .
H15A H -0.4481 1.1141 -0.1744 0.062 Uiso 1 1 calc GR
H15B H -0.4375 1.2025 -0.0898 0.062 Uiso 1 1 calc GR
H15C H -0.3750 1.0691 -0.0821 0.062 Uiso 1 1 calc GR
C16 C -0.32590(19) 1.0295(3) -0.26043(19) 0.0300(7) Uani 1 1 d .
C17 C -0.2640(2) 0.9938(4) -0.3018(2) 0.0400(8) Uani 1 1 d .
H17A H -0.2475 1.0825 -0.3224 0.060 Uiso 1 1 calc GR
H17B H -0.2925 0.9284 -0.3506 0.060 Uiso 1 1 calc GR
H17C H -0.2119 0.9475 -0.2590 0.060 Uiso 1 1 calc GR
C18 C -0.4077(2) 1.0956(4) -0.3295(2) 0.0425(8) Uani 1 1 d .
H18A H -0.4496 1.1155 -0.3047 0.064 Uiso 1 1 calc GR
H18B H -0.4333 1.0282 -0.3778 0.064 Uiso 1 1 calc GR
H18C H -0.3928 1.1854 -0.3503 0.064 Uiso 1 1 calc GR
C19 C -0.3518(2) 0.8902(3) -0.2288(2) 0.0363(7) Uani 1 1 d .
H19A H -0.2998 0.8435 -0.1862 0.054 Uiso 1 1 calc GR
H19B H -0.3804 0.8253 -0.2779 0.054 Uiso 1 1 calc GR
H19C H -0.3917 0.9128 -0.2020 0.054 Uiso 1 1 calc GR
C20 C -0.23913(19) 1.3896(3) -0.29319(18) 0.0301(7) Uani 1 1 d .
H20A H -0.2159 1.3663 -0.3364 0.036 Uiso 1 1 calc R
H20B H -0.2985 1.3494 -0.3144 0.036 Uiso 1 1 calc R
C21 C -0.2450(2) 1.5541(3) -0.28778(19) 0.0323(7) Uani 1 1 d .
H21A H -0.2761 1.5781 -0.2513 0.039 Uiso 1 1 calc R
H21B H -0.1856 1.5941 -0.2594 0.039 Uiso 1 1 calc R
C22 C -0.29081(19) 1.6234(3) -0.37458(19) 0.0303(7) Uani 1 1 d .
C23 C -0.2460(2) 1.6898(3) -0.4168(2) 0.0330(7) Uani 1 1 d .
H23 H -0.1844 1.6916 -0.3904 0.040 Uiso 1 1 calc R
C24 C -0.2894(2) 1.7535(3) -0.4966(2) 0.0394(8) Uani 1 1 d .
H24 H -0.2574 1.7985 -0.5245 0.047 Uiso 1 1 calc R
C25 C -0.3779(2) 1.7521(4) -0.5357(2) 0.0414(8) Uani 1 1 d .
H25 H -0.4074 1.7966 -0.5905 0.050 Uiso 1 1 calc R
C26 C -0.4241(2) 1.6862(4) -0.4958(2) 0.0418(8) Uani 1 1 d .
H26 H -0.4857 1.6850 -0.5229 0.050 Uiso 1 1 calc R
C27 C -0.3809(2) 1.6218(3) -0.4164(2) 0.0359(7) Uani 1 1 d .
H27 H -0.4134 1.5752 -0.3897 0.043 Uiso 1 1 calc R

loop_
_atom_site_aniso_label
_atom_site_aniso_U_11
_atom_site_aniso_U_22
_atom_site_aniso_U_33
_atom_site_aniso_U_23
_atom_site_aniso_U_13
_atom_site_aniso_U_12
Co1 0.01859(18) 0.0256(2) 0.0256(2) 0.00043(17) 0.00830(15) -0.00004(16)
P1 0.0188(3) 0.0250(4) 0.0276(4) -0.0010(3) 0.0092(3) 0.0001(3)
N1 0.0262(13) 0.0280(13) 0.0292(13) -0.0039(11) 0.0139(11) -0.0007(10)
N2 0.0194(11) 0.0236(12) 0.0277(12) 0.0008(10) 0.0111(10) 0.0024(9)
C1 0.0363(18) 0.0368(18) 0.0344(17) -0.0010(14) 0.0203(15) -0.0039(14)
C2 0.0424(19) 0.0398(19) 0.0431(19) -0.0047(16) 0.0296(16) -0.0099(15)
C3 0.0272(16) 0.0428(19) 0.048(2) -0.0117(16) 0.0210(15) -0.0097(14)
C4 0.0160(13) 0.0383(18) 0.0398(17) -0.0078(15) 0.0116(13) -0.0036(12)
C5 0.0202(14) 0.0298(16) 0.0311(15) -0.0065(13) 0.0124(12) 0.0027(12)
C6 0.0179(13) 0.0285(15) 0.0306(14) -0.0067(13) 0.0102(11) 0.0028(11)
C7 0.0183(13) 0.0378(17) 0.0298(15) -0.0063(14) 0.0058(12) 0.0052(12)
C8 0.0297(16) 0.0416(18) 0.0292(16) 0.0023(14) 0.0076(13) 0.0090(14)
C9 0.0315(16) 0.0334(17) 0.0309(16) 0.0034(14) 0.0137(14) 0.0038(13)
C10 0.0242(15) 0.0294(16) 0.0309(15) -0.0012(13) 0.0138(13) 0.0040(12)
C11 0.0293(16) 0.0280(15) 0.0314(16) 0.0016(13) 0.0137(13) -0.0025(13)
C12 0.0243(15) 0.0314(16) 0.0403(17) -0.0047(14) 0.0166(13) -0.0017(12)
C13 0.0423(19) 0.039(2) 0.049(2) -0.0131(16) 0.0264(17) -0.0017(15)
C14 0.0304(17) 0.0383(19) 0.060(2) 0.0005(17) 0.0215(17) 0.0099(14)
C15 0.0369(18) 0.0407(19) 0.059(2) -0.0118(17) 0.0327(17) -0.0063(15)
C16 0.0284(15) 0.0278(16) 0.0338(16) -0.0030(13) 0.0128(13) -0.0031(12)
C17 0.047(2) 0.0366(19) 0.0413(19) -0.0107(15) 0.0234(17) -0.0069(15)
C18 0.0347(18) 0.043(2) 0.0383(18) -0.0029(16) 0.0037(15) -0.0091(15)
C19 0.0368(18) 0.0321(17) 0.0385(18) -0.0051(15) 0.0141(15) -0.0060(14)
C20 0.0288(16) 0.0260(15) 0.0317(16) 0.0006(13) 0.0085(13) -0.0054(12)
C21 0.0310(16) 0.0317(17) 0.0326(16) 0.0014(14) 0.0117(14) -0.0003(13)
C22 0.0325(16) 0.0227(15) 0.0344(16) -0.0008(13) 0.0126(14) 0.0011(12)
C23 0.0321(16) 0.0258(16) 0.0410(17) -0.0005(14) 0.0149(14) 0.0026(13)
C24 0.047(2) 0.0309(17) 0.0465(19) 0.0053(15) 0.0255(17) 0.0053(15)
C25 0.051(2) 0.0340(18) 0.0351(18) 0.0085(15) 0.0133(16) 0.0124(16)
C26 0.0347(18) 0.040(2) 0.0454(19) 0.0057(16) 0.0111(16) 0.0082(15)
C27 0.0360(18) 0.0305(17) 0.0423(18) 0.0010(15) 0.0172(15) -0.0004(14)

loop_
_atom_type_symbol
_atom_type_description
_atom_type_scat_dispersion_real
_atom_type_scat_dispersion_imag
_atom_type_scat_source
C C 0.0033 0.0016 'International Tables Vol C Tables 4.2.6.8 and 6.1.1.4'
H H 0.0000 0.0000 'International Tables Vol C Tables 4.2.6.8 and 6.1.1.4'
Co Co 0.3494 0.9721 'International Tables Vol C Tables 4.2.6.8 and 6.1.1.4'
N N 0.0061 0.0033 'International Tables Vol C Tables 4.2.6.8 and 6.1.1.4'
P P 0.1023 0.0942 'International Tables Vol C Tables 4.2.6.8 and 6.1.1.4'

loop_
_geom_angle_atom_site_label_1
_geom_angle_atom_site_label_2
_geom_angle_atom_site_label_3
_geom_angle
N1 Co1 P1 167.64(8)
N1 Co1 C20 94.65(11)
N2 Co1 P1 86.10(7)
N2 Co1 N1 81.61(10)
N2 Co1 C20 173.45(11)
C20 Co1 P1 97.70(9)
C11 P1 Co1 100.28(10)
C11 P1 C12 103.65(14)
C11 P1 C16 102.97(13)
C12 P1 Co1 117.17(10)
C12 P1 C16 110.69(13)
C16 P1 Co1 118.98(10)
C1 N1 Co1 129.0(2)
C1 N1 C5 116.2(3)
C5 N1 Co1 114.72(19)
C6 N2 Co1 117.66(19)
C10 N2 Co1 125.19(19)
C10 N2 C6 117.0(2)
N1 C1 H1 118.0
N1 C1 C2 124.0(3)
C2 C1 H1 118.0
C1 C2 H2 120.7
C1 C2 C3 118.7(3)
C3 C2 H2 120.7
C2 C3 H3 120.6
C4 C3 C2 118.9(3)
C4 C3 H3 120.6
C3 C4 H4 120.0
C3 C4 C5 120.0(3)
C5 C4 H4 120.0
N1 C5 C4 122.0(3)
N1 C5 C6 113.1(2)
C4 C5 C6 124.9(3)
N2 C6 C5 111.5(2)
N2 C6 C7 122.2(3)
C7 C6 C5 126.3(3)
C6 C7 H7 120.2
C8 C7 C6 119.6(3)
C8 C7 H7 120.2
C7 C8 H8 120.5
C7 C8 C9 119.0(3)
C9 C8 H8 120.5
C8 C9 H9 119.9
C10 C9 C8 120.3(3)
C10 C9 H9 119.9
N2 C10 C11 114.0(2)
C9 C10 N2 121.8(3)
C9 C10 C11 124.1(3)
P1 C11 H11A 109.9
P1 C11 H11B 109.9
C10 C11 P1 108.8(2)
C10 C11 H11A 109.9
C10 C11 H11B 109.9
H11A C11 H11B 108.3
C13 C12 P1 105.5(2)
C13 C12 C15 108.4(3)
C14 C12 P1 109.7(2)
C14 C12 C13 107.7(3)
C14 C12 C15 110.4(3)
C15 C12 P1 114.7(2)
C12 C13 H13A 109.5
C12 C13 H13B 109.5
C12 C13 H13C 109.5
H13A C13 H13B 109.5
H13A C13 H13C 109.5
H13B C13 H13C 109.5
C12 C14 H14A 109.5
C12 C14 H14B 109.5
C12 C14 H14C 109.5
H14A C14 H14B 109.5
H14A C14 H14C 109.5
H14B C14 H14C 109.5
C12 C15 H15A 109.5
C12 C15 H15B 109.5
C12 C15 H15C 109.5
H15A C15 H15B 109.5
H15A C15 H15C 109.5
H15B C15 H15C 109.5
C17 C16 P1 105.3(2)
C17 C16 C18 108.2(3)
C17 C16 C19 109.2(3)
C18 C16 P1 111.8(2)
C18 C16 C19 108.0(2)
C19 C16 P1 114.2(2)
C16 C17 H17A 109.5
C16 C17 H17B 109.5
C16 C17 H17C 109.5
H17A C17 H17B 109.5
H17A C17 H17C 109.5
H17B C17 H17C 109.5
C16 C18 H18A 109.5
C16 C18 H18B 109.5
C16 C18 H18C 109.5
H18A C18 H18B 109.5
H18A C18 H18C 109.5
H18B C18 H18C 109.5
C16 C19 H19A 109.5
C16 C19 H19B 109.5
C16 C19 H19C 109.5
H19A C19 H19B 109.5
H19A C19 H19C 109.5
H19B C19 H19C 109.5
Co1 C20 H20A 108.5
Co1 C20 H20B 108.5
H20A C20 H20B 107.5
C21 C20 Co1 115.2(2)
C21 C20 H20A 108.5
C21 C20 H20B 108.5
C20 C21 H21A 109.0
C20 C21 H21B 109.0
H21A C21 H21B 107.8
C22 C21 C20 112.9(2)
C22 C21 H21A 109.0
C22 C21 H21B 109.0
C23 C22 C21 122.0(3)
C23 C22 C27 117.3(3)
C27 C22 C21 120.7(3)
C22 C23 H23 119.4
C24 C23 C22 121.2(3)
C24 C23 H23 119.4
C23 C24 H24 119.8
C25 C24 C23 120.3(3)
C25 C24 H24 119.8
C24 C25 H25 120.1
C24 C25 C26 119.9(3)
C26 C25 H25 120.1
C25 C26 H26 120.1
C25 C26 C27 119.9(3)
C27 C26 H26 120.1
C22 C27 H27 119.3
C26 C27 C22 121.4(3)
C26 C27 H27 119.3

loop_
_geom_bond_atom_site_label_1
_geom_bond_atom_site_label_2
_geom_bond_distance
Co1 P1 2.1558(9)
Co1 N1 1.932(2)
Co1 N2 1.865(2)
Co1 C20 1.980(3)
P1 C11 1.842(3)
P1 C12 1.880(3)
P1 C16 1.880(3)
N1 C1 1.350(4)
N1 C5 1.372(3)
N2 C6 1.378(3)
N2 C10 1.377(4)
C1 H1 0.9500
C1 C2 1.370(4)
C2 H2 0.9500
C2 C3 1.390(4)
C3 H3 0.9500
C3 C4 1.361(4)
C4 H4 0.9500
C4 C5 1.387(4)
C5 C6 1.440(4)
C6 C7 1.389(4)
C7 H7 0.9500
C7 C8 1.364(4)
C8 H8 0.9500
C8 C9 1.393(4)
C9 H9 0.9500
C9 C10 1.369(4)
C10 C11 1.490(4)
C11 H11A 0.9900
C11 H11B 0.9900
C12 C13 1.531(4)
C12 C14 1.521(4)
C12 C15 1.533(4)
C13 H13A 0.9800
C13 H13B 0.9800
C13 H13C 0.9800
C14 H14A 0.9800
C14 H14B 0.9800
C14 H14C 0.9800
C15 H15A 0.9800
C15 H15B 0.9800
C15 H15C 0.9800
C16 C17 1.520(4)
C16 C18 1.526(4)
C16 C19 1.534(4)
C17 H17A 0.9800
C17 H17B 0.9800
C17 H17C 0.9800
C18 H18A 0.9800
C18 H18B 0.9800
C18 H18C 0.9800
C19 H19A 0.9800
C19 H19B 0.9800
C19 H19C 0.9800
C20 H20A 0.9900
C20 H20B 0.9900
C20 C21 1.537(4)
C21 H21A 0.9900
C21 H21B 0.9900
C21 C22 1.499(4)
C22 C23 1.386(4)
C22 C27 1.392(4)
C23 H23 0.9500
C23 C24 1.381(4)
C24 H24 0.9500
C24 C25 1.365(5)
C25 H25 0.9500
C25 C26 1.373(5)
C26 H26 0.9500
C26 C27 1.378(4)
C27 H27 0.9500

loop_
_geom_torsion_atom_site_label_1
_geom_torsion_atom_site_label_2
_geom_torsion_atom_site_label_3
_geom_torsion_atom_site_label_4
_geom_torsion
Co1 P1 C11 C10 23.7(2)
Co1 P1 C12 C13 -55.9(2)
Co1 P1 C12 C14 59.9(2)
Co1 P1 C12 C15 -175.07(19)
Co1 P1 C16 C17 25.9(2)
Co1 P1 C16 C18 -91.3(2)
Co1 P1 C16 C19 145.69(19)
Co1 N1 C1 C2 174.1(2)
Co1 N1 C5 C4 -172.8(2)
Co1 N1 C5 C6 8.2(3)
Co1 N2 C6 C5 -9.2(3)
Co1 N2 C6 C7 171.1(2)
Co1 N2 C10 C9 -172.6(2)
Co1 N2 C10 C11 10.6(3)
Co1 C20 C21 C22 172.2(2)
P1 Co1 N2 C6 -170.32(19)
P1 Co1 N2 C10 5.3(2)
N1 Co1 N2 C6 10.93(19)
N1 Co1 N2 C10 -173.5(2)
N1 C1 C2 C3 0.1(5)
N1 C5 C6 N2 0.3(3)
N1 C5 C6 C7 180.0(3)
N2 C6 C7 C8 3.1(4)
N2 C10 C11 P1 -22.9(3)
C1 N1 C5 C4 5.5(4)
C1 N1 C5 C6 -173.5(2)
C1 C2 C3 C4 2.3(5)
C2 C3 C4 C5 -0.8(4)
C3 C4 C5 N1 -3.3(4)
C3 C4 C5 C6 175.5(3)
C4 C5 C6 N2 -178.6(3)
C4 C5 C6 C7 1.1(5)
C5 N1 C1 C2 -3.9(4)
C5 C6 C7 C8 -176.5(3)
C6 N2 C10 C9 3.0(4)
C6 N2 C10 C11 -173.8(2)
C6 C7 C8 C9 0.7(4)
C7 C8 C9 C10 -2.5(5)
C8 C9 C10 N2 0.6(4)
C8 C9 C10 C11 177.1(3)
C9 C10 C11 P1 160.4(2)
C10 N2 C6 C5 174.8(2)
C10 N2 C6 C7 -4.9(4)
C11 P1 C12 C13 53.5(2)
C11 P1 C12 C14 169.3(2)
C11 P1 C12 C15 -65.7(3)
C11 P1 C16 C17 -83.8(2)
C11 P1 C16 C18 159.0(2)
C11 P1 C16 C19 36.0(2)
C12 P1 C11 C10 -97.7(2)
C12 P1 C16 C17 166.0(2)
C12 P1 C16 C18 48.8(3)
C12 P1 C16 C19 -74.2(2)
C16 P1 C11 C10 146.9(2)
C16 P1 C12 C13 163.2(2)
C16 P1 C12 C14 -81.0(2)
C16 P1 C12 C15 44.0(3)
C20 C21 C22 C23 -100.6(3)
C20 C21 C22 C27 78.7(4)
C21 C22 C23 C24 -179.8(3)
C21 C22 C27 C26 179.4(3)
C22 C23 C24 C25 0.0(5)
C23 C22 C27 C26 -1.4(4)
C23 C24 C25 C26 -0.5(5)
C24 C25 C26 C27 0.0(5)
C25 C26 C27 C22 0.9(5)
C27 C22 C23 C24 0.9(4)
